data_1011176
loop_
_publ_author_name
'Machatschki, F'

_publ_section_title
;
Die Kristallstruktur von Tiefquarz Si O2 und Aluminiumorthoarsenat Al
As O4
;
_journal_coden_ASTM ZEKGAX
_journal_name_full
;
Zeitschrift fuer Kristallographie, Kristallgeometrie, Kristallphysik,
Kristallchemie (-144,1977)
;
_journal_page_first 222
_journal_page_last 230
_journal_volume 94
_journal_year 1936
_chemical_formula_structural 'Si O2'
_chemical_formula_sum 'O2 Si'
_chemical_name_mineral 'Quartz low'
_chemical_name_systematic 'Silicon oxide - $-alpha'
_symmetry_cell_setting trigonal
_symmetry_Int_Tables_number 154
_symmetry_space_group_name_H-M 'P 32 2 1 S'
_cell_angle_alpha 90
_cell_angle_beta 90
_cell_angle_gamma 120
_cell_formula_units_Z 3
_cell_length_a 4.9
_cell_length_b 4.9
_cell_length_c 5.4
_cell_volume 112.3
_exptl_crystal_density_meas 2.66
_cod_database_code 1011176

loop_
_symmetry_equiv_pos_as_xyz
x,y,z
y,x,2/3-z
-y,x-y,2/3+z
-x,y-x,1/3-z
y-x,-x,1/3+z
x-y,-y,-z

loop_
_atom_site_label
_atom_site_type_symbol
_atom_site_symmetry_multiplicity
_atom_site_Wyckoff_symbol
_atom_site_fract_x
_atom_site_fract_y
_atom_site_fract_z
_atom_site_occupancy
_atom_site_attached_hydrogens
_atom_site_calc_flag
Si1 Si4+ 3 a 0.469(3) 0. 0. 1. 0 d
O1 O2- 6 c 0.403(6) 0.253(6) 0.122(6) 1. 0 d

loop_
_atom_type_symbol
_atom_type_oxidation_number
Si4+ 4.000
O2- -2.000
